data_1508283
loop_
_publ_author_name
'Wang, Linfei'
'Fan, Renhua'

_publ_section_title
;
 Divergent construction of nitrogen-containing polycyclic compounds with a
 dearomatization strategy.
;
_journal_issue 14
_journal_name_full 'Organic letters'
_journal_page_first 3596
_journal_page_last 3599
_journal_paper_doi 10.1021/ol301282p
_journal_volume 14
_journal_year 2012
_chemical_formula_sum 'C32 H32 N O5 S'
_chemical_formula_weight 542.65
_chemical_name_systematic
; 
 ? 
;
_space_group_IT_number 14
_symmetry_cell_setting monoclinic
_symmetry_space_group_name_Hall '-P 2ybc'
_symmetry_space_group_name_H-M 'P 1 21/c 1'
_atom_sites_solution_hydrogens geom
_atom_sites_solution_primary direct
_atom_sites_solution_secondary difmap
_audit_creation_method SHELXL-97
_cell_angle_alpha 90.00
_cell_angle_beta 103.359(5)
_cell_angle_gamma 90.00
_cell_formula_units_Z 4
_cell_length_a 12.735(5)
_cell_length_b 14.681(5)
_cell_length_c 15.443(6)
_cell_measurement_reflns_used 770
_cell_measurement_temperature 293(2)
_cell_measurement_theta_max 20.705
_cell_measurement_theta_min 2.331
_cell_volume 2809.1(18)
_computing_cell_refinement 'Bruker SMART'
_computing_data_collection 'Bruker SMART'
_computing_data_reduction 'Bruker SHELXTL'
_computing_molecular_graphics 'Bruker SHELXTL'
_computing_publication_material 'Bruker SHELXTL'
_computing_structure_refinement 'SHELXL-97 (Sheldrick, 1997)'
_computing_structure_solution 'SHELXS-97 (Sheldrick, 1990)'
_diffrn_ambient_temperature 293(2)
_diffrn_measured_fraction_theta_full 0.997
_diffrn_measured_fraction_theta_max 0.997
_diffrn_measurement_device_type 'CCD area detector'
_diffrn_measurement_method 'phi and omega scans'
_diffrn_radiation_monochromator graphite
_diffrn_radiation_source 'fine-focus sealed tube'
_diffrn_radiation_type MoK\a
_diffrn_radiation_wavelength 0.71073
_diffrn_reflns_av_R_equivalents 0.0636
_diffrn_reflns_av_sigmaI/netI 0.0837
_diffrn_reflns_limit_h_max 15
_diffrn_reflns_limit_h_min -15
_diffrn_reflns_limit_k_max 17
_diffrn_reflns_limit_k_min -10
_diffrn_reflns_limit_l_max 18
_diffrn_reflns_limit_l_min -17
_diffrn_reflns_number 11343
_diffrn_reflns_theta_full 25.01
_diffrn_reflns_theta_max 25.01
_diffrn_reflns_theta_min 1.64
_exptl_absorpt_coefficient_mu 0.157
_exptl_absorpt_correction_T_max 0.9860
_exptl_absorpt_correction_T_min 0.9723
_exptl_absorpt_correction_type multi-scan
_exptl_absorpt_process_details sadabs
_exptl_crystal_colour colorless
_exptl_crystal_density_diffrn 1.283
_exptl_crystal_density_method 'not measured'
_exptl_crystal_description rod
_exptl_crystal_F_000 1148
_exptl_crystal_size_max 0.18
_exptl_crystal_size_mid 0.09
_exptl_crystal_size_min 0.09
_refine_diff_density_max 0.256
_refine_diff_density_min -0.251
_refine_diff_density_rms 0.040
_refine_ls_extinction_method none
_refine_ls_goodness_of_fit_ref 0.833
_refine_ls_hydrogen_treatment constr
_refine_ls_matrix_type full
_refine_ls_number_parameters 352
_refine_ls_number_reflns 4939
_refine_ls_number_restraints 0
_refine_ls_restrained_S_all 0.833
_refine_ls_R_factor_all 0.1024
_refine_ls_R_factor_gt 0.0496
_refine_ls_shift/su_max 0.000
_refine_ls_shift/su_mean 0.000
_refine_ls_structure_factor_coef Fsqd
_refine_ls_weighting_details 'calc w=1/[\s^2^(Fo^2^)+(0.0588P)^2^+0.0000P] where P=(Fo^2^+2Fc^2^)/3'
_refine_ls_weighting_scheme calc
_refine_ls_wR_factor_gt 0.1106
_refine_ls_wR_factor_ref 0.1267
_reflns_number_gt 2489
_reflns_number_total 4939
_reflns_threshold_expression >2sigma(I)
_cod_data_source_file ol301282p_si_003.cif
_cod_data_source_block a10225a
_cod_depositor_comments
;
The following automatic conversions were performed:

'_symmetry_cell_setting' value 'Monoclinic' changed to 'monoclinic'
according to /home/saulius/struct/CIF-dictionaries/cif_core.dic
dictionary named 'cif_core.dic' version 2.4.2 from 2011-04-26.

Automatic conversion script
Id: cif_fix_values 1891 2012-01-12 08:04:46Z andrius 

 Adding full bibliography for 1508282--1508283.cif.
;
_cod_original_cell_volume 2809.2(18)
_cod_original_sg_symbol_H-M P2(1)/c
_cod_database_code 1508283

loop_
_symmetry_equiv_pos_as_xyz
'x, y, z'
'-x, y+1/2, -z+1/2'
'-x, -y, -z'
'x, -y-1/2, z-1/2'

loop_
_atom_site_label
_atom_site_type_symbol
_atom_site_fract_x
_atom_site_fract_y
_atom_site_fract_z
_atom_site_U_iso_or_equiv
_atom_site_adp_type
_atom_site_occupancy
_atom_site_symmetry_multiplicity
_atom_site_calc_flag
_atom_site_refinement_flags
S1 S 0.87998(6) 0.64762(5) 0.21800(5) 0.0591(2) Uani 1 1 d .
N1 N 0.74797(16) 0.64252(14) 0.21291(14) 0.0550(6) Uani 1 1 d .
O1 O 0.89330(14) 0.72312(11) 0.16279(12) 0.0666(5) Uani 1 1 d .
O2 O 0.93549(15) 0.64833(13) 0.30929(12) 0.0761(6) Uani 1 1 d .
O3 O 0.72711(16) 0.72166(12) 0.00995(12) 0.0724(6) Uani 1 1 d .
O4 O 0.38230(16) 0.74280(14) -0.04679(14) 0.0874(7) Uani 1 1 d .
O5 O 0.77883(18) 1.08549(17) 0.31985(14) 0.0940(7) Uani 1 1 d .
C1 C 1.0130(3) 0.3107(2) 0.0466(2) 0.0960(11) Uani 1 1 d .
H1A H 0.9774 0.3094 -0.0153 0.144 Uiso 1 1 calc R
H1B H 0.9953 0.2565 0.0751 0.144 Uiso 1 1 calc R
H1C H 1.0896 0.3137 0.0527 0.144 Uiso 1 1 calc R
C2 C 0.9760(3) 0.39350(18) 0.0901(2) 0.0644(8) Uani 1 1 d .
C3 C 1.0150(3) 0.4104(2) 0.1784(2) 0.0776(9) Uani 1 1 d .
H3A H 1.0631 0.3692 0.2123 0.093 Uiso 1 1 calc R
C4 C 0.9853(2) 0.4869(2) 0.2193(2) 0.0710(8) Uani 1 1 d .
H4A H 1.0144 0.4978 0.2793 0.085 Uiso 1 1 calc R
C5 C 0.9119(2) 0.54690(17) 0.16956(18) 0.0523(7) Uani 1 1 d .
C6 C 0.8690(2) 0.52998(18) 0.08101(19) 0.0614(7) Uani 1 1 d .
H6A H 0.8186 0.5696 0.0475 0.074 Uiso 1 1 calc R
C7 C 0.9018(2) 0.4536(2) 0.04241(19) 0.0680(8) Uani 1 1 d .
H7A H 0.8728 0.4423 -0.0176 0.082 Uiso 1 1 calc R
C8 C 0.7006(2) 0.57989(17) 0.26296(18) 0.0600(7) Uani 1 1 d .
C9 C 0.7600(2) 0.5313(2) 0.3438(2) 0.0630(8) Uani 1 1 d .
C10 C 0.7939(3) 0.4440(2) 0.3415(2) 0.1043(13) Uani 1 1 d .
H10A H 0.7817 0.4135 0.2873 0.125 Uiso 1 1 calc R
C11 C 0.8459(4) 0.3999(2) 0.4177(3) 0.1374(18) Uani 1 1 d .
H11A H 0.8698 0.3404 0.4144 0.165 Uiso 1 1 calc R
C12 C 0.8627(3) 0.4423(3) 0.4977(3) 0.1087(13) Uani 1 1 d .
H12A H 0.8968 0.4119 0.5494 0.130 Uiso 1 1 calc R
C13 C 0.8296(4) 0.5288(3) 0.5014(2) 0.1197(15) Uani 1 1 d .
H13A H 0.8419 0.5589 0.5557 0.144 Uiso 1 1 calc R
C14 C 0.7776(3) 0.5729(3) 0.4249(2) 0.1062(13) Uani 1 1 d .
H14A H 0.7539 0.6324 0.4285 0.127 Uiso 1 1 calc R
C15 C 0.5934(2) 0.57941(18) 0.22607(19) 0.0661(8) Uani 1 1 d .
H15A H 0.5424 0.5447 0.2459 0.079 Uiso 1 1 calc R
C16 C 0.5707(2) 0.63979(18) 0.15271(17) 0.0590(7) Uani 1 1 d .
C17 C 0.6646(2) 0.67709(16) 0.14357(17) 0.0537(7) Uani 1 1 d .
C18 C 0.6721(2) 0.74990(18) 0.07708(18) 0.0586(7) Uani 1 1 d .
H18A H 0.7107 0.8022 0.1090 0.070 Uiso 1 1 calc R
C19 C 0.5572(2) 0.77979(17) 0.03237(18) 0.0591(7) Uani 1 1 d .
H19A H 0.5587 0.8163 -0.0205 0.071 Uiso 1 1 calc R
C20 C 0.4794(2) 0.6999(2) 0.00586(19) 0.0683(8) Uani 1 1 d .
C21 C 0.5134(3) 0.6238(2) -0.0483(2) 0.0898(10) Uani 1 1 d .
H21A H 0.5203 0.6472 -0.1047 0.135 Uiso 1 1 calc R
H21B H 0.4600 0.5765 -0.0577 0.135 Uiso 1 1 calc R
H21C H 0.5815 0.5994 -0.0167 0.135 Uiso 1 1 calc R
C22 C 0.2882(3) 0.6903(3) -0.0648(3) 0.1256(15) Uani 1 1 d .
H22A H 0.2296 0.7256 -0.0991 0.188 Uiso 1 1 calc R
H22B H 0.2713 0.6722 -0.0099 0.188 Uiso 1 1 calc R
H22C H 0.2989 0.6371 -0.0979 0.188 Uiso 1 1 calc R
C23 C 0.4643(2) 0.6721(2) 0.09876(19) 0.0701(8) Uani 1 1 d .
H23A H 0.4071 0.6267 0.0954 0.084 Uiso 1 1 calc R
C24 C 0.4372(2) 0.7632(2) 0.1374(2) 0.0742(9) Uani 1 1 d .
H24A H 0.4608 0.7634 0.2018 0.089 Uiso 1 1 calc R
H24B H 0.3602 0.7750 0.1209 0.089 Uiso 1 1 calc R
C25 C 0.5006(2) 0.83540(19) 0.09537(19) 0.0640(8) Uani 1 1 d .
H25A H 0.4458 0.8730 0.0563 0.077 Uiso 1 1 calc R
C26 C 0.5736(2) 0.90091(19) 0.15715(19) 0.0591(7) Uani 1 1 d .
C27 C 0.6273(2) 0.8807(2) 0.2434(2) 0.0709(8) Uani 1 1 d .
H27A H 0.6181 0.8237 0.2669 0.085 Uiso 1 1 calc R
C28 C 0.6944(3) 0.9434(3) 0.2954(2) 0.0785(9) Uani 1 1 d .
H28A H 0.7290 0.9283 0.3534 0.094 Uiso 1 1 calc R
C29 C 0.7107(2) 1.0283(2) 0.2624(2) 0.0699(8) Uani 1 1 d .
C30 C 0.6593(3) 1.0501(2) 0.1775(2) 0.0759(9) Uani 1 1 d .
H30A H 0.6697 1.1068 0.1539 0.091 Uiso 1 1 calc R
C31 C 0.5913(2) 0.9869(2) 0.1272(2) 0.0755(9) Uani 1 1 d .
H31A H 0.5554 1.0031 0.0697 0.091 Uiso 1 1 calc R
C32 C 0.8073(3) 1.1688(3) 0.2825(2) 0.1050(12) Uani 1 1 d .
H32A H 0.8543 1.2038 0.3280 0.157 Uiso 1 1 calc R
H32B H 0.7431 1.2033 0.2584 0.157 Uiso 1 1 calc R
H32C H 0.8435 1.1552 0.2360 0.157 Uiso 1 1 calc R

loop_
_atom_site_aniso_label
_atom_site_aniso_U_11
_atom_site_aniso_U_22
_atom_site_aniso_U_33
_atom_site_aniso_U_23
_atom_site_aniso_U_13
_atom_site_aniso_U_12
S1 0.0585(5) 0.0521(5) 0.0676(5) -0.0067(4) 0.0166(4) -0.0060(4)
N1 0.0539(14) 0.0491(13) 0.0657(14) 0.0070(12) 0.0213(11) -0.0001(11)
O1 0.0653(12) 0.0497(11) 0.0908(14) 0.0024(10) 0.0305(11) -0.0067(9)
O2 0.0777(14) 0.0813(14) 0.0640(13) -0.0177(11) 0.0056(10) -0.0100(11)
O3 0.0931(15) 0.0640(12) 0.0733(13) 0.0134(10) 0.0464(12) 0.0105(10)
O4 0.0733(15) 0.0882(15) 0.0911(16) 0.0116(12) -0.0008(12) -0.0184(13)
O5 0.0946(17) 0.1024(19) 0.0779(16) -0.0192(14) 0.0052(13) -0.0079(15)
C1 0.136(3) 0.057(2) 0.109(3) 0.0034(19) 0.058(2) 0.017(2)
C2 0.083(2) 0.0467(17) 0.070(2) 0.0044(16) 0.0295(17) -0.0003(16)
C3 0.084(2) 0.058(2) 0.089(3) 0.0086(18) 0.0152(19) 0.0188(17)
C4 0.076(2) 0.067(2) 0.063(2) 0.0015(16) 0.0038(16) 0.0060(17)
C5 0.0495(16) 0.0492(16) 0.0579(18) -0.0019(14) 0.0119(14) -0.0048(13)
C6 0.0673(19) 0.0500(17) 0.065(2) 0.0034(15) 0.0113(16) 0.0060(14)
C7 0.089(2) 0.0572(19) 0.0569(18) -0.0036(15) 0.0161(16) 0.0001(17)
C8 0.073(2) 0.0486(17) 0.0633(19) 0.0029(14) 0.0247(16) -0.0018(15)
C9 0.072(2) 0.0555(19) 0.064(2) 0.0046(16) 0.0218(16) -0.0012(15)
C10 0.168(4) 0.049(2) 0.080(3) -0.0009(18) -0.004(2) 0.001(2)
C11 0.213(5) 0.054(2) 0.114(4) 0.010(2) -0.026(3) 0.014(3)
C12 0.140(4) 0.092(3) 0.085(3) 0.027(2) 0.006(2) 0.003(3)
C13 0.172(4) 0.121(4) 0.065(3) 0.001(2) 0.025(3) 0.044(3)
C14 0.154(4) 0.098(3) 0.068(2) 0.002(2) 0.028(2) 0.051(3)
C15 0.072(2) 0.0579(18) 0.074(2) 0.0085(15) 0.0274(17) -0.0139(15)
C16 0.0615(19) 0.0557(17) 0.0610(18) 0.0070(15) 0.0164(14) -0.0085(15)
C17 0.0539(17) 0.0477(16) 0.0617(18) 0.0041(14) 0.0176(14) 0.0005(14)
C18 0.0614(18) 0.0508(17) 0.0678(19) 0.0035(14) 0.0234(15) -0.0020(14)
C19 0.0660(18) 0.0534(17) 0.0599(18) 0.0078(14) 0.0188(15) -0.0030(14)
C20 0.0637(19) 0.069(2) 0.069(2) 0.0041(16) 0.0101(16) -0.0101(16)
C21 0.116(3) 0.076(2) 0.076(2) -0.0055(18) 0.021(2) -0.017(2)
C22 0.097(3) 0.127(3) 0.135(4) 0.021(3) -0.009(2) -0.040(3)
C23 0.061(2) 0.070(2) 0.081(2) 0.0088(17) 0.0198(16) -0.0153(16)
C24 0.0529(18) 0.090(2) 0.082(2) 0.0071(18) 0.0214(16) 0.0009(16)
C25 0.0584(17) 0.0639(19) 0.0687(19) 0.0048(15) 0.0124(15) 0.0073(15)
C26 0.0564(17) 0.063(2) 0.0578(19) 0.0038(15) 0.0131(15) 0.0133(15)
C27 0.076(2) 0.072(2) 0.064(2) 0.0066(17) 0.0151(17) 0.0105(17)
C28 0.081(2) 0.095(3) 0.055(2) 0.0033(19) 0.0065(17) 0.016(2)
C29 0.067(2) 0.080(2) 0.061(2) -0.0066(19) 0.0113(17) 0.0058(18)
C30 0.086(2) 0.070(2) 0.069(2) 0.0004(17) 0.0111(18) -0.0059(18)
C31 0.086(2) 0.075(2) 0.059(2) 0.0085(17) 0.0031(17) 0.0028(18)
C32 0.096(3) 0.095(3) 0.117(3) -0.032(2) 0.011(2) -0.015(2)

loop_
_atom_type_symbol
_atom_type_description
_atom_type_scat_dispersion_real
_atom_type_scat_dispersion_imag
_atom_type_scat_source
C C 0.0033 0.0016 'International Tables Vol C Tables 4.2.6.8 and 6.1.1.4'
H H 0.0000 0.0000 'International Tables Vol C Tables 4.2.6.8 and 6.1.1.4'
N N 0.0061 0.0033 'International Tables Vol C Tables 4.2.6.8 and 6.1.1.4'
O O 0.0106 0.0060 'International Tables Vol C Tables 4.2.6.8 and 6.1.1.4'
S S 0.1246 0.1234 'International Tables Vol C Tables 4.2.6.8 and 6.1.1.4'

loop_
_geom_angle_atom_site_label_1
_geom_angle_atom_site_label_2
_geom_angle_atom_site_label_3
_geom_angle
O2 S1 O1 118.93(12)
O2 S1 N1 108.16(11)
O1 S1 N1 105.28(11)
O2 S1 C5 108.60(13)
O1 S1 C5 109.21(12)
N1 S1 C5 105.88(11)
C17 N1 C8 107.7(2)
C17 N1 S1 126.26(17)
C8 N1 S1 123.59(19)
C22 O4 C20 116.8(2)
C29 O5 C32 116.2(3)
C2 C1 H1A 109.5
C2 C1 H1B 109.5
H1A C1 H1B 109.5
C2 C1 H1C 109.5
H1A C1 H1C 109.5
H1B C1 H1C 109.5
C3 C2 C7 117.8(3)
C3 C2 C1 120.7(3)
C7 C2 C1 121.6(3)
C2 C3 C4 122.0(3)
C2 C3 H3A 119.0
C4 C3 H3A 119.0
C5 C4 C3 119.1(3)
C5 C4 H4A 120.5
C3 C4 H4A 120.5
C6 C5 C4 120.0(3)
C6 C5 S1 120.1(2)
C4 C5 S1 119.8(2)
C5 C6 C7 119.2(3)
C5 C6 H6A 120.4
C7 C6 H6A 120.4
C2 C7 C6 122.0(3)
C2 C7 H7A 119.0
C6 C7 H7A 119.0
C15 C8 N1 106.7(2)
C15 C8 C9 128.3(3)
N1 C8 C9 124.8(3)
C10 C9 C14 117.5(3)
C10 C9 C8 122.4(3)
C14 C9 C8 120.1(3)
C9 C10 C11 121.2(3)
C9 C10 H10A 119.4
C11 C10 H10A 119.4
C12 C11 C10 120.5(4)
C12 C11 H11A 119.7
C10 C11 H11A 119.7
C13 C12 C11 119.2(4)
C13 C12 H12A 120.4
C11 C12 H12A 120.4
C12 C13 C14 120.2(4)
C12 C13 H13A 119.9
C14 C13 H13A 119.9
C9 C14 C13 121.5(3)
C9 C14 H14A 119.3
C13 C14 H14A 119.3
C8 C15 C16 109.5(2)
C8 C15 H15A 125.3
C16 C15 H15A 125.3
C17 C16 C15 108.4(2)
C17 C16 C23 121.5(2)
C15 C16 C23 129.5(3)
C16 C17 N1 107.6(2)
C16 C17 C18 123.9(2)
N1 C17 C18 128.1(2)
O3 C18 C17 114.0(2)
O3 C18 C19 109.3(2)
C17 C18 C19 107.9(2)
O3 C18 H18A 108.5
C17 C18 H18A 108.5
C19 C18 H18A 108.5
C20 C19 C18 113.2(2)
C20 C19 C25 101.7(2)
C18 C19 C25 113.5(2)
C20 C19 H19A 109.4
C18 C19 H19A 109.4
C25 C19 H19A 109.4
O4 C20 C21 108.9(2)
O4 C20 C19 103.4(2)
C21 C20 C19 117.6(2)
O4 C20 C23 111.1(2)
C21 C20 C23 115.4(2)
C19 C20 C23 99.6(2)
C20 C21 H21A 109.5
C20 C21 H21B 109.5
H21A C21 H21B 109.5
C20 C21 H21C 109.5
H21A C21 H21C 109.5
H21B C21 H21C 109.5
O4 C22 H22A 109.5
O4 C22 H22B 109.5
H22A C22 H22B 109.5
O4 C22 H22C 109.5
H22A C22 H22C 109.5
H22B C22 H22C 109.5
C16 C23 C24 108.4(2)
C16 C23 C20 108.0(2)
C24 C23 C20 102.6(2)
C16 C23 H23A 112.4
C24 C23 H23A 112.4
C20 C23 H23A 112.4
C23 C24 C25 104.2(2)
C23 C24 H24A 110.9
C25 C24 H24A 110.9
C23 C24 H24B 110.9
C25 C24 H24B 110.9
H24A C24 H24B 108.9
C26 C25 C24 118.1(2)
C26 C25 C19 114.7(2)
C24 C25 C19 105.1(2)
C26 C25 H25A 106.0
C24 C25 H25A 106.0
C19 C25 H25A 106.0
C31 C26 C27 115.9(3)
C31 C26 C25 119.6(3)
C27 C26 C25 124.5(3)
C28 C27 C26 121.3(3)
C28 C27 H27A 119.4
C26 C27 H27A 119.4
C29 C28 C27 120.9(3)
C29 C28 H28A 119.5
C27 C28 H28A 119.5
C30 C29 O5 124.7(3)
C30 C29 C28 119.2(3)
O5 C29 C28 116.1(3)
C29 C30 C31 118.9(3)
C29 C30 H30A 120.6
C31 C30 H30A 120.6
C26 C31 C30 123.8(3)
C26 C31 H31A 118.1
C30 C31 H31A 118.1
O5 C32 H32A 109.5
O5 C32 H32B 109.5
H32A C32 H32B 109.5
O5 C32 H32C 109.5
H32A C32 H32C 109.5
H32B C32 H32C 109.5

loop_
_geom_bond_atom_site_label_1
_geom_bond_atom_site_label_2
_geom_bond_distance
S1 O2 1.4237(19)
S1 O1 1.4323(18)
S1 N1 1.666(2)
S1 C5 1.747(3)
N1 C17 1.417(3)
N1 C8 1.422(3)
O3 C18 1.439(3)
O4 C22 1.398(4)
O4 C20 1.457(3)
O5 C29 1.375(3)
O5 C32 1.435(4)
C1 C2 1.515(4)
C1 H1A 0.9600
C1 H1B 0.9600
C1 H1C 0.9600
C2 C3 1.363(4)
C2 C7 1.375(4)
C3 C4 1.383(4)
C3 H3A 0.9300
C4 C5 1.382(4)
C4 H4A 0.9300
C5 C6 1.373(3)
C6 C7 1.379(4)
C6 H6A 0.9300
C7 H7A 0.9300
C8 C15 1.353(4)
C8 C9 1.484(4)
C9 C10 1.355(4)
C9 C14 1.364(4)
C10 C11 1.373(5)
C10 H10A 0.9300
C11 C12 1.355(5)
C11 H11A 0.9300
C12 C13 1.344(5)
C12 H12A 0.9300
C13 C14 1.375(5)
C13 H13A 0.9300
C14 H14A 0.9300
C15 C16 1.415(3)
C15 H15A 0.9300
C16 C17 1.351(3)
C16 C23 1.495(4)
C17 C18 1.501(3)
C18 C19 1.531(4)
C18 H18A 0.9800
C19 C20 1.529(4)
C19 C25 1.568(4)
C19 H19A 0.9800
C20 C21 1.518(4)
C20 C23 1.546(4)
C21 H21A 0.9600
C21 H21B 0.9600
C21 H21C 0.9600
C22 H22A 0.9600
C22 H22B 0.9600
C22 H22C 0.9600
C23 C24 1.536(4)
C23 H23A 0.9800
C24 C25 1.562(4)
C24 H24A 0.9700
C24 H24B 0.9700
C25 C26 1.513(4)
C25 H25A 0.9800
C26 C31 1.380(4)
C26 C27 1.382(4)
C27 C28 1.380(4)
C27 H27A 0.9300
C28 C29 1.380(4)
C28 H28A 0.9300
C29 C30 1.361(4)
C30 C31 1.381(4)
C30 H30A 0.9300
C31 H31A 0.9300
C32 H32A 0.9600
C32 H32B 0.9600
C32 H32C 0.9600
